data_4129620
loop_
_publ_author_name
'Zhang, Long'
'Lin, Yue-Jian'
'Li, Zhen-Hua'
'Jin, Guo-Xin'

_publ_section_title
;
 Rational Design of Polynuclear Organometallic Assemblies from a Simple
 Heteromultifunctional Ligand.
;
_journal_issue 42
_journal_name_full 'Journal of the American Chemical Society'
_journal_page_first 13670
_journal_page_last 13678
_journal_paper_doi 10.1021/jacs.5b08826
_journal_volume 137
_journal_year 2015
_chemical_formula_sum 'C51 H68 Cl2 F12 Ir4 N4 O18 S4'
_chemical_formula_weight 2221.03
_space_group_crystal_system triclinic
_space_group_IT_number 2
_space_group_name_Hall '-P 1'
_space_group_name_H-M_alt 'P -1'
_atom_sites_solution_hydrogens geom
_audit_creation_method SHELXL-2013
_cell_angle_alpha 81.269(2)
_cell_angle_beta 75.921(2)
_cell_angle_gamma 78.018(2)
_cell_formula_units_Z 1
_cell_length_a 11.4474(15)
_cell_length_b 12.5516(17)
_cell_length_c 12.7070(17)
_cell_measurement_reflns_used 6026
_cell_measurement_temperature 173(2)
_cell_measurement_theta_max 27.15
_cell_measurement_theta_min 2.27
_cell_volume 1722.5(4)
_computing_cell_refinement 'Bruker SAINT'
_computing_data_collection 'Bruker APEX2'
_computing_data_reduction 'Bruker SAINT'
_computing_molecular_graphics 'Bruker SHELXTL'
_computing_publication_material 'Bruker SHELXTL'
_computing_structure_refinement 'SHELXL-2013 (Sheldrick, 2013)'
_computing_structure_solution 'SHELXS-97 (Sheldrick, 2008)'
_diffrn_ambient_temperature 173(2)
_diffrn_measured_fraction_theta_full 0.982
_diffrn_measured_fraction_theta_max 0.984
_diffrn_measurement_device_type 'Bruker APEX-II CCD'
_diffrn_measurement_method '\f and \w scans'
_diffrn_radiation_type MoK\a
_diffrn_radiation_wavelength 0.71073
_diffrn_reflns_av_R_equivalents 0.0343
_diffrn_reflns_av_unetI/netI 0.0569
_diffrn_reflns_Laue_measured_fraction_full 0.982
_diffrn_reflns_Laue_measured_fraction_max 0.984
_diffrn_reflns_limit_h_max 11
_diffrn_reflns_limit_h_min -14
_diffrn_reflns_limit_k_max 16
_diffrn_reflns_limit_k_min -15
_diffrn_reflns_limit_l_max 16
_diffrn_reflns_limit_l_min -16
_diffrn_reflns_number 12040
_diffrn_reflns_point_group_measured_fraction_full 0.982
_diffrn_reflns_point_group_measured_fraction_max 0.984
_diffrn_reflns_theta_full 25.242
_diffrn_reflns_theta_max 27.000
_diffrn_reflns_theta_min 1.662
_exptl_absorpt_coefficient_mu 8.000
_exptl_absorpt_correction_T_max 0.746
_exptl_absorpt_correction_T_min 0.452
_exptl_absorpt_correction_type multi-scan
_exptl_absorpt_process_details sadabs
_exptl_crystal_density_diffrn 2.141
_exptl_crystal_description block
_exptl_crystal_F_000 1060
_exptl_crystal_size_max 0.070
_exptl_crystal_size_mid 0.050
_exptl_crystal_size_min 0.020
_refine_diff_density_max 4.373
_refine_diff_density_min -4.071
_refine_diff_density_rms 0.358
_refine_ls_extinction_method none
_refine_ls_goodness_of_fit_ref 1.064
_refine_ls_hydrogen_treatment constr
_refine_ls_matrix_type full
_refine_ls_number_parameters 483
_refine_ls_number_reflns 7395
_refine_ls_number_restraints 162
_refine_ls_restrained_S_all 1.073
_refine_ls_R_factor_all 0.0698
_refine_ls_R_factor_gt 0.0512
_refine_ls_shift/su_max 0.002
_refine_ls_shift/su_mean 0.000
_refine_ls_structure_factor_coef Fsqd
_refine_ls_weighting_details
; 
 w=1/[\s^2^(Fo^2^)+(0.1305P)^2^+8.4389P] 
 where P=(Fo^2^+2Fc^2^)/3 
;
_refine_ls_weighting_scheme calc
_refine_ls_wR_factor_gt 0.1512
_refine_ls_wR_factor_ref 0.1936
_reflns_Friedel_coverage 0.000
_reflns_number_gt 5859
_reflns_number_total 7395
_reflns_threshold_expression 'I > 2\s(I)'
_cod_data_source_file ja5b08826_si_006.cif
_cod_data_source_block 1a-2H2O
_cod_database_code 4129620
_shelx_space_group_comment
; 
The symmetry employed for this shelxl refinement is uniquely defined 
by the following loop, which should always be used as a source of 
symmetry information in preference to the above space-group names. 
They are only intended as comments. 
;
_shelx_estimated_absorpt_t_min 0.604
_shelx_estimated_absorpt_t_max 0.856
_shelxl_version_number 2013-2

loop_
_space_group_symop_operation_xyz
'x, y, z'
'-x, -y, -z'

loop_
_atom_site_label
_atom_site_type_symbol
_atom_site_fract_x
_atom_site_fract_y
_atom_site_fract_z
_atom_site_U_iso_or_equiv
_atom_site_adp_type
_atom_site_occupancy
_atom_site_site_symmetry_order
_atom_site_calc_flag
_atom_site_refinement_flags_posn
_atom_site_refinement_flags_adp
_atom_site_refinement_flags_occupancy
_atom_site_disorder_assembly
_atom_site_disorder_group
Ir1 Ir 1.09549(3) 0.06346(3) 0.22127(3) 0.02279(15) Uani 1 1 d . . . . .
Ir2 Ir 0.70417(4) 0.30948(4) 0.25638(4) 0.03564(17) Uani 1 1 d . . . . .
N1 N 1.0475(7) 0.0242(7) 0.0814(7) 0.0263(17) Uani 1 1 d . . . . .
N2 N 0.9251(7) 0.1581(7) 0.2190(7) 0.0245(17) Uani 1 1 d . . . . .
O1 O 0.7676(6) 0.2148(6) 0.1332(6) 0.0315(16) Uani 1 1 d . . . . .
O2 O 0.8609(6) 0.2303(6) 0.2928(6) 0.0307(16) Uani 1 1 d . . . . .
O3 O 0.9987(7) -0.0652(7) 0.3016(7) 0.0387(19) Uani 1 1 d . . . . .
O4 O 0.8531(17) 0.2407(10) 0.7907(12) 0.101(5) Uani 1 1 d . . . . .
O5 O 0.7633(19) 0.4129(12) 0.8661(14) 0.121(7) Uani 1 1 d . . . . .
O6 O 0.6601(19) 0.3449(19) 0.7440(16) 0.138(7) Uani 1 1 d . . . . .
S1 S 0.7774(8) 0.3454(4) 0.7774(6) 0.110(2) Uani 1 1 d D U . . .
S2 S 0.7160(5) 0.8667(5) 0.2780(5) 0.0397(16) Uani 0.526(8) 1 d D . P A 1
O7 O 0.649(3) 0.819(2) 0.225(3) 0.092(8) Uani 0.526(8) 1 d D . P A 1
O8 O 0.8183(11) 0.9100(14) 0.2109(14) 0.049(4) Uani 0.526(8) 1 d D . P A 1
O9 O 0.730(8) 0.818(9) 0.383(4) 0.111(18) Uani 0.526(8) 1 d D . P A 1
C25 C 0.6078(14) 0.9897(12) 0.3118(16) 0.059(2) Uani 0.526(8) 1 d D U P A 1
F4 F 0.5054(18) 0.963(2) 0.3871(19) 0.088(5) Uani 0.526(8) 1 d D U P A 1
F5 F 0.6552(15) 1.0548(12) 0.3595(15) 0.065(4) Uani 0.526(8) 1 d D U P A 1
F6 F 0.5802(17) 1.0471(13) 0.2197(16) 0.066(4) Uani 0.526(8) 1 d D . P A 1
C25' C 0.7176(18) 0.8141(10) 0.2793(18) 0.0397(16) Uani 0.474(8) 1 d D . P A 2
F4' F 0.626(3) 0.774(2) 0.256(3) 0.092(8) Uani 0.474(8) 1 d D . P A 2
F5' F 0.827(3) 0.792(3) 0.208(3) 0.166(18) Uani 0.474(8) 1 d D . P A 2
F6' F 0.726(8) 0.782(8) 0.385(4) 0.111(18) Uani 0.474(8) 1 d D . P A 2
S2' S 0.6637(7) 0.9591(7) 0.2759(7) 0.059(2) Uani 0.474(8) 1 d D . P A 2
O7' O 0.5444(17) 0.958(2) 0.356(2) 0.088(5) Uani 0.474(8) 1 d D . P A 2
O8' O 0.7462(18) 1.0016(19) 0.3175(18) 0.065(4) Uani 0.474(8) 1 d D . P A 2
O9' O 0.648(2) 0.9976(19) 0.1709(14) 0.066(4) Uani 0.474(8) 1 d D . P A 2
F1 F 0.9767(17) 0.4251(14) 0.6847(19) 0.165(8) Uani 1 1 d D U . . .
F2 F 0.8798(19) 0.3470(14) 0.5798(13) 0.157(7) Uani 1 1 d D U . . .
F3 F 0.818(2) 0.5108(12) 0.6304(14) 0.189(10) Uani 1 1 d D U . . .
C1 C 1.1103(9) -0.0549(8) 0.0180(9) 0.028(2) Uani 1 1 d . . . . .
H1 H 1.1867 -0.0947 0.0304 0.034 Uiso 1 1 calc R U . . .
C2 C 0.9357(9) 0.0783(9) 0.0645(8) 0.028(2) Uani 1 1 d . . . . .
C3 C 0.8737(8) 0.1519(8) 0.1413(8) 0.0249(19) Uani 1 1 d . . . . .
C4 C 1.2929(12) 0.0152(14) 0.2045(15) 0.064(5) Uani 1 1 d . U . . .
C5 C 1.2654(11) 0.1195(14) 0.1522(11) 0.052(4) Uani 1 1 d . U . . .
C6 C 1.1921(10) 0.1924(10) 0.2267(9) 0.036(2) Uani 1 1 d . U . . .
C7 C 1.1701(9) 0.1326(10) 0.3304(9) 0.033(2) Uani 1 1 d . U . . .
C8 C 1.2344(11) 0.0206(12) 0.3202(12) 0.046(3) Uani 1 1 d . U . . .
C9 C 1.3747(17) -0.077(2) 0.150(2) 0.145(12) Uani 1 1 d D U . . .
H9A H 1.3383 -0.0960 0.0949 0.218 Uiso 1 1 calc R U . . .
H9B H 1.3860 -0.1406 0.2046 0.218 Uiso 1 1 calc R U . . .
H9C H 1.4541 -0.0561 0.1156 0.218 Uiso 1 1 calc R U . . .
C10 C 1.3142(18) 0.144(3) 0.0339(14) 0.127(10) Uani 1 1 d . U . . .
H10A H 1.3865 0.1781 0.0227 0.191 Uiso 1 1 calc R U . . .
H10B H 1.2514 0.1942 0.0015 0.191 Uiso 1 1 calc R U . . .
H10C H 1.3370 0.0758 -0.0008 0.191 Uiso 1 1 calc R U . . .
C11 C 1.1432(19) 0.3085(13) 0.205(2) 0.088(6) Uani 1 1 d . U . . .
H11A H 1.0698 0.3294 0.2612 0.132 Uiso 1 1 calc R U . . .
H11B H 1.1220 0.3221 0.1332 0.132 Uiso 1 1 calc R U . . .
H11C H 1.2049 0.3519 0.2056 0.132 Uiso 1 1 calc R U . . .
C12 C 1.0987(15) 0.179(2) 0.4343(14) 0.093(7) Uani 1 1 d . U . . .
H12A H 1.1122 0.2534 0.4328 0.140 Uiso 1 1 calc R U . . .
H12B H 1.1260 0.1329 0.4965 0.140 Uiso 1 1 calc R U . . .
H12C H 1.0114 0.1794 0.4413 0.140 Uiso 1 1 calc R U . . .
C13 C 1.2240(18) -0.0691(16) 0.4161(17) 0.115(9) Uani 1 1 d D U . . .
H13A H 1.2860 -0.0694 0.4574 0.173 Uiso 1 1 calc R U . . .
H13B H 1.2370 -0.1404 0.3885 0.173 Uiso 1 1 calc R U . . .
H13C H 1.1424 -0.0551 0.4638 0.173 Uiso 1 1 calc R U . . .
C14 C 0.5131(12) 0.3403(14) 0.3304(12) 0.055(4) Uani 1 1 d . U . . .
C15 C 0.5878(14) 0.3802(15) 0.3947(13) 0.063(4) Uani 1 1 d . U . . .
C16 C 0.6473(15) 0.4605(14) 0.3290(15) 0.066(5) Uani 1 1 d . U . . .
C17 C 0.6165(14) 0.4715(12) 0.2220(13) 0.057(4) Uani 1 1 d . . . . .
C18 C 0.5315(10) 0.3955(13) 0.2278(11) 0.048(3) Uani 1 1 d . . . . .
C19 C 0.4288(16) 0.258(2) 0.3736(17) 0.110(9) Uani 1 1 d . . . . .
H19A H 0.4451 0.2034 0.3222 0.165 Uiso 1 1 calc R U . . .
H19B H 0.3436 0.2960 0.3823 0.165 Uiso 1 1 calc R U . . .
H19C H 0.4431 0.2220 0.4445 0.165 Uiso 1 1 calc R U . . .
C20 C 0.588(2) 0.335(2) 0.5112(15) 0.107(9) Uani 1 1 d . . . . .
H20A H 0.6695 0.3322 0.5254 0.160 Uiso 1 1 calc R U . . .
H20B H 0.5696 0.2604 0.5238 0.160 Uiso 1 1 calc R U . . .
H20C H 0.5267 0.3815 0.5604 0.160 Uiso 1 1 calc R U . . .
C21 C 0.738(2) 0.5171(18) 0.353(2) 0.116(10) Uani 1 1 d . . . . .
H21A H 0.7027 0.5945 0.3591 0.174 Uiso 1 1 calc R U . . .
H21B H 0.8115 0.5110 0.2937 0.174 Uiso 1 1 calc R U . . .
H21C H 0.7603 0.4830 0.4217 0.174 Uiso 1 1 calc R U . . .
C22 C 0.653(2) 0.5543(15) 0.128(2) 0.093(7) Uani 1 1 d . . . . .
H22A H 0.5797 0.6018 0.1099 0.139 Uiso 1 1 calc R U . . .
H22B H 0.7000 0.5165 0.0647 0.139 Uiso 1 1 calc R U . . .
H22C H 0.7038 0.5987 0.1481 0.139 Uiso 1 1 calc R U . . .
C23 C 0.4814(14) 0.3921(17) 0.1309(14) 0.070(5) Uani 1 1 d . . . . .
H23A H 0.4153 0.3492 0.1519 0.104 Uiso 1 1 calc R U . . .
H23B H 0.5465 0.3581 0.0740 0.104 Uiso 1 1 calc R U . . .
H23C H 0.4492 0.4669 0.1030 0.104 Uiso 1 1 calc R U . . .
C24 C 0.8704(17) 0.4089(14) 0.6627(14) 0.104(7) Uani 1 1 d D U . . .
C26 C 0.938(5) 0.407(4) 1.010(4) 0.097(13) Uani 0.5 1 d . U P . .
Cl1 Cl 1.0488(8) 0.3015(8) 0.9307(7) 0.070(2) Uani 0.5 1 d . . P . .
Cl2 Cl 1.004(5) 0.518(3) 1.011(5) 0.110(8) Uani 0.5 1 d . . P . .

loop_
_atom_site_aniso_label
_atom_site_aniso_U_11
_atom_site_aniso_U_22
_atom_site_aniso_U_33
_atom_site_aniso_U_23
_atom_site_aniso_U_13
_atom_site_aniso_U_12
Ir1 0.0147(2) 0.0281(2) 0.0274(2) -0.01191(15) -0.00777(14) 0.00222(14)
Ir2 0.0235(2) 0.0414(3) 0.0444(3) -0.0253(2) -0.01549(19) 0.01323(18)
N1 0.013(3) 0.038(5) 0.029(4) -0.017(4) -0.005(3) 0.003(3)
N2 0.017(4) 0.024(4) 0.031(4) -0.012(3) -0.007(3) 0.006(3)
O1 0.023(3) 0.034(4) 0.040(4) -0.018(3) -0.019(3) 0.015(3)
O2 0.021(3) 0.041(4) 0.033(4) -0.016(3) -0.010(3) 0.001(3)
O3 0.031(4) 0.047(5) 0.043(5) 0.008(4) -0.016(3) -0.019(4)
O4 0.160(15) 0.049(7) 0.089(10) -0.010(7) -0.043(10) 0.012(8)
O5 0.161(17) 0.058(8) 0.110(12) -0.022(8) 0.006(11) 0.026(9)
O6 0.123(16) 0.18(2) 0.115(14) -0.029(14) -0.038(12) -0.003(15)
S1 0.178(7) 0.051(3) 0.110(4) -0.013(3) -0.077(5) 0.014(3)
S2 0.043(3) 0.037(4) 0.044(3) 0.001(3) -0.013(2) -0.016(3)
O7 0.117(16) 0.050(17) 0.13(2) -0.013(14) -0.080(16) -0.004(13)
O8 0.025(8) 0.052(10) 0.071(12) -0.011(9) -0.004(8) -0.015(7)
O9 0.127(14) 0.15(6) 0.064(8) 0.032(13) -0.060(9) -0.02(2)
C25 0.055(5) 0.054(5) 0.079(6) -0.025(4) -0.031(4) -0.003(4)
F4 0.037(11) 0.126(11) 0.082(12) -0.027(10) 0.034(8) -0.018(10)
F5 0.056(8) 0.063(9) 0.093(10) -0.030(7) -0.030(8) -0.016(7)
F6 0.067(11) 0.044(9) 0.100(13) 0.007(7) -0.049(10) -0.014(7)
C25' 0.043(3) 0.037(4) 0.044(3) 0.001(3) -0.013(2) -0.016(3)
F4' 0.117(16) 0.050(17) 0.13(2) -0.013(14) -0.080(16) -0.004(13)
F5' 0.15(3) 0.17(4) 0.15(3) -0.10(3) -0.01(3) 0.07(3)
F6' 0.127(14) 0.15(6) 0.064(8) 0.032(13) -0.060(9) -0.02(2)
S2' 0.055(5) 0.054(5) 0.079(6) -0.025(4) -0.031(4) -0.003(4)
O7' 0.037(11) 0.126(11) 0.082(12) -0.027(10) 0.034(8) -0.018(10)
O8' 0.056(8) 0.063(9) 0.093(10) -0.030(7) -0.030(8) -0.016(7)
O9' 0.067(11) 0.044(9) 0.100(13) 0.007(7) -0.049(10) -0.014(7)
F1 0.143(14) 0.107(11) 0.26(2) 0.054(12) -0.086(14) -0.048(10)
F2 0.221(18) 0.140(12) 0.123(11) -0.079(10) -0.097(12) 0.056(12)
F3 0.27(2) 0.089(10) 0.124(12) 0.029(9) -0.012(13) 0.083(12)
C1 0.024(5) 0.024(5) 0.037(5) -0.009(4) -0.016(4) 0.010(4)
C2 0.019(4) 0.034(5) 0.034(5) -0.010(4) -0.008(4) -0.007(4)
C3 0.016(4) 0.026(5) 0.035(5) -0.012(4) -0.007(4) -0.001(4)
C4 0.027(6) 0.076(9) 0.105(11) -0.071(9) -0.038(7) 0.027(6)
C5 0.029(6) 0.094(10) 0.050(7) -0.021(7) -0.008(5) -0.035(6)
C6 0.030(5) 0.049(6) 0.039(6) -0.004(5) -0.016(4) -0.019(5)
C7 0.023(5) 0.049(6) 0.040(5) -0.009(5) -0.019(4) -0.017(4)
C8 0.024(5) 0.060(8) 0.060(7) 0.002(6) -0.028(5) -0.006(5)
C9 0.051(10) 0.16(2) 0.25(3) -0.17(2) -0.058(14) 0.041(12)
C10 0.078(12) 0.29(3) 0.057(10) -0.058(14) 0.009(8) -0.120(16)
C11 0.098(13) 0.053(9) 0.143(17) 0.014(10) -0.076(13) -0.041(9)
C12 0.046(8) 0.19(2) 0.055(9) -0.084(12) -0.005(7) -0.015(11)
C13 0.131(16) 0.089(13) 0.17(2) 0.064(13) -0.136(16) -0.060(12)
C14 0.034(6) 0.072(9) 0.046(7) -0.017(6) -0.006(5) 0.022(6)
C15 0.045(7) 0.083(10) 0.055(8) -0.044(8) -0.019(6) 0.037(7)
C16 0.057(8) 0.062(9) 0.090(10) -0.062(8) -0.044(8) 0.040(7)
C17 0.053(8) 0.049(8) 0.068(9) -0.031(7) -0.023(7) 0.021(6)
C18 0.018(5) 0.073(9) 0.049(7) -0.025(7) -0.017(5) 0.024(5)
C19 0.036(9) 0.20(3) 0.070(12) -0.006(15) 0.000(8) 0.005(12)
C20 0.109(16) 0.128(18) 0.075(12) -0.063(12) -0.060(12) 0.084(14)
C21 0.14(2) 0.079(14) 0.16(2) -0.066(15) -0.10(2) 0.025(14)
C22 0.086(14) 0.053(10) 0.137(19) -0.003(11) -0.046(14) 0.011(10)
C23 0.042(8) 0.099(13) 0.072(11) -0.031(10) -0.019(7) 0.003(8)
C24 0.111(15) 0.091(13) 0.098(13) -0.030(11) -0.012(12) 0.009(12)
C26 0.09(2) 0.09(2) 0.10(2) -0.011(16) -0.008(16) -0.006(16)
Cl1 0.066(5) 0.081(6) 0.059(4) -0.001(4) -0.014(4) -0.009(4)
Cl2 0.095(9) 0.08(2) 0.15(2) 0.009(17) -0.052(10) -0.010(16)

loop_
_atom_type_symbol
_atom_type_description
_atom_type_scat_dispersion_real
_atom_type_scat_dispersion_imag
_atom_type_scat_source
C C 0.0033 0.0016 'International Tables Vol C Tables 4.2.6.8 and 6.1.1.4'
H H 0.0000 0.0000 'International Tables Vol C Tables 4.2.6.8 and 6.1.1.4'
N N 0.0061 0.0033 'International Tables Vol C Tables 4.2.6.8 and 6.1.1.4'
O O 0.0106 0.0060 'International Tables Vol C Tables 4.2.6.8 and 6.1.1.4'
F F 0.0171 0.0103 'International Tables Vol C Tables 4.2.6.8 and 6.1.1.4'
S S 0.1246 0.1234 'International Tables Vol C Tables 4.2.6.8 and 6.1.1.4'
Ir Ir -1.4442 7.9887 'International Tables Vol C Tables 4.2.6.8 and 6.1.1.4'
Cl Cl 0.1484 0.1585 'International Tables Vol C Tables 4.2.6.8 and 6.1.1.4'

loop_
_geom_angle_atom_site_label_1
_geom_angle_atom_site_label_2
_geom_angle_atom_site_label_3
_geom_angle
_geom_angle_site_symmetry_1
_geom_angle_site_symmetry_3
N2 Ir1 N1 75.1(3) . .
N2 Ir1 O3 86.0(3) . .
N1 Ir1 O3 82.6(3) . .
N2 Ir1 C5 124.3(5) . .
N1 Ir1 C5 102.4(4) . .
O3 Ir1 C5 149.7(5) . .
N2 Ir1 C7 106.1(4) . .
N1 Ir1 C7 164.6(4) . .
O3 Ir1 C7 112.8(4) . .
C5 Ir1 C7 63.9(4) . .
N2 Ir1 C6 98.4(4) . .
N1 Ir1 C6 126.7(4) . .
O3 Ir1 C6 150.6(4) . .
C5 Ir1 C6 38.3(5) . .
C7 Ir1 C6 38.1(4) . .
N2 Ir1 C4 161.3(6) . .
N1 Ir1 C4 108.7(4) . .
O3 Ir1 C4 112.5(6) . .
C5 Ir1 C4 37.4(7) . .
C7 Ir1 C4 65.2(4) . .
C6 Ir1 C4 64.3(5) . .
N2 Ir1 C8 141.5(5) . .
N1 Ir1 C8 143.2(5) . .
O3 Ir1 C8 94.3(4) . .
C5 Ir1 C8 63.7(5) . .
C7 Ir1 C8 39.1(5) . .
C6 Ir1 C8 64.3(5) . .
C4 Ir1 C8 39.1(6) . .
O2 Ir2 O1 79.6(3) . .
O2 Ir2 C17 139.0(5) . .
O1 Ir2 C17 118.3(5) . .
O2 Ir2 C15 110.0(4) . .
O1 Ir2 C15 160.6(6) . .
C17 Ir2 C15 65.9(7) . .
O2 Ir2 C18 176.5(4) . .
O1 Ir2 C18 103.5(4) . .
C17 Ir2 C18 40.9(6) . .
C15 Ir2 C18 66.5(5) . .
O2 Ir2 C14 139.4(5) . .
O1 Ir2 C14 120.5(5) . .
C17 Ir2 C14 66.0(6) . .
C15 Ir2 C14 41.6(6) . .
C18 Ir2 C14 37.4(6) . .
O2 Ir2 C16 110.1(4) . .
O1 Ir2 C16 155.7(6) . .
C17 Ir2 C16 40.4(6) . .
C15 Ir2 C16 38.0(7) . .
C18 Ir2 C16 67.7(5) . .
C14 Ir2 C16 66.9(7) . .
C1 N1 C2 119.0(8) . .
C1 N1 Ir1 126.0(7) . .
C2 N1 Ir1 114.7(6) . .
C3 N2 O2 115.8(8) . .
C3 N2 Ir1 118.4(7) . .
O2 N2 Ir1 125.8(6) . .
C3 O1 Ir2 111.2(6) . .
N2 O2 Ir2 112.6(6) . .
O4 S1 O5 113.6(10) . .
O4 S1 O6 115.5(12) . .
O5 S1 O6 114.3(13) . .
O4 S1 C24 100.7(10) . .
O5 S1 C24 105.1(10) . .
O6 S1 C24 105.7(11) . .
O7 S2 O9 117(2) . .
O7 S2 O8 116.6(15) . .
O9 S2 O8 116(2) . .
O7 S2 C25 99.7(16) . .
O9 S2 C25 101(5) . .
O8 S2 C25 101.8(8) . .
F6 C25 F5 107.4(16) . .
F6 C25 F4 112.6(19) . .
F5 C25 F4 106.2(18) . .
F6 C25 S2 109.4(13) . .
F5 C25 S2 111.3(11) . .
F4 C25 S2 109.9(14) . .
F6' C25' F5' 113(5) . .
F6' C25' F4' 110(3) . .
F5' C25' F4' 114(3) . .
F6' C25' S2' 104(5) . .
F5' C25' S2' 110.6(14) . .
F4' C25' S2' 104.5(15) . .
O9' S2' O8' 118.5(12) . .
O9' S2' O7' 112.4(12) . .
O8' S2' O7' 111.4(13) . .
O9' S2' C25' 107.5(13) . .
O8' S2' C25' 106.2(13) . .
O7' S2' C25' 98.6(11) . .
N1 C1 C2 120.4(9) . 2_755
N1 C2 C1 120.6(9) . 2_755
N1 C2 C3 114.1(8) . .
C1 C2 C3 125.2(9) 2_755 .
N2 C3 O1 120.8(9) . .
N2 C3 C2 117.7(9) . .
O1 C3 C2 121.6(9) . .
C5 C4 C8 106.7(11) . .
C5 C4 C9 124.0(19) . .
C8 C4 C9 129.1(19) . .
C5 C4 Ir1 69.9(7) . .
C8 C4 Ir1 70.9(7) . .
C9 C4 Ir1 128.0(11) . .
C4 C5 C6 111.1(12) . .
C4 C5 C10 120.9(18) . .
C6 C5 C10 128.0(18) . .
C4 C5 Ir1 72.7(8) . .
C6 C5 Ir1 71.4(6) . .
C10 C5 Ir1 124.4(9) . .
C7 C6 C5 107.7(11) . .
C7 C6 C11 124.0(14) . .
C5 C6 C11 128.4(15) . .
C7 C6 Ir1 70.9(6) . .
C5 C6 Ir1 70.3(6) . .
C11 C6 Ir1 123.3(8) . .
C6 C7 C8 108.1(11) . .
C6 C7 C12 125.7(14) . .
C8 C7 C12 126.1(14) . .
C6 C7 Ir1 71.0(6) . .
C8 C7 Ir1 71.8(6) . .
C12 C7 Ir1 125.6(8) . .
C7 C8 C4 106.4(12) . .
C7 C8 C13 122.2(15) . .
C4 C8 C13 131.0(16) . .
C7 C8 Ir1 69.1(6) . .
C4 C8 Ir1 70.0(7) . .
C13 C8 Ir1 120.7(9) . .
C18 C14 C19 126.2(15) . .
C18 C14 C15 107.9(15) . .
C19 C14 C15 125.9(15) . .
C18 C14 Ir2 71.1(7) . .
C19 C14 Ir2 128.1(12) . .
C15 C14 Ir2 68.5(8) . .
C16 C15 C20 130.1(18) . .
C16 C15 C14 108.8(13) . .
C20 C15 C14 121.1(19) . .
C16 C15 Ir2 71.9(8) . .
C20 C15 Ir2 124.6(10) . .
C14 C15 Ir2 69.9(7) . .
C15 C16 C17 107.2(14) . .
C15 C16 C21 128.5(18) . .
C17 C16 C21 124(2) . .
C15 C16 Ir2 70.1(8) . .
C17 C16 Ir2 68.4(7) . .
C21 C16 Ir2 120.9(12) . .
C16 C17 C18 107.9(15) . .
C16 C17 C22 125.7(16) . .
C18 C17 C22 126.1(14) . .
C16 C17 Ir2 71.2(8) . .
C18 C17 Ir2 70.6(8) . .
C22 C17 Ir2 129.0(12) . .
C14 C18 C17 108.2(13) . .
C14 C18 C23 132.2(16) . .
C17 C18 C23 119.6(15) . .
C14 C18 Ir2 71.5(7) . .
C17 C18 Ir2 68.5(7) . .
C23 C18 Ir2 126.0(10) . .
F3 C24 F2 106.2(17) . .
F3 C24 F1 102.7(18) . .
F2 C24 F1 117.9(19) . .
F3 C24 S1 113.2(14) . .
F2 C24 S1 104.5(14) . .
F1 C24 S1 112.4(14) . .
Cl2 C26 Cl2 13(5) 2_767 .
Cl2 C26 Cl1 100(4) 2_767 .
Cl2 C26 Cl1 110(3) . .
C26 Cl1 Cl2 30(2) . 2_767
Cl2 Cl2 C26 139(10) 2_767 2_767
Cl2 Cl2 C26 28(10) 2_767 .
C26 Cl2 C26 167(5) 2_767 .
Cl2 Cl2 Cl1 152(10) 2_767 2_767
C26 Cl2 Cl1 50(3) 2_767 2_767
C26 Cl2 Cl1 140(3) . 2_767

loop_
_geom_bond_atom_site_label_1
_geom_bond_atom_site_label_2
_geom_bond_distance
_geom_bond_site_symmetry_2
Ir1 N2 2.066(8) .
Ir1 N1 2.135(8) .
Ir1 O3 2.138(7) .
Ir1 C5 2.145(11) .
Ir1 C7 2.157(9) .
Ir1 C6 2.159(10) .
Ir1 C4 2.180(12) .
Ir1 C8 2.193(11) .
Ir2 O2 1.987(7) .
Ir2 O1 2.012(7) .
Ir2 C17 2.105(14) .
Ir2 C15 2.120(13) .
Ir2 C18 2.133(11) .
Ir2 C14 2.139(13) .
Ir2 C16 2.143(12) .
N1 C1 1.348(13) .
N1 C2 1.368(13) .
N2 C3 1.285(13) .
N2 O2 1.374(11) .
O1 C3 1.322(12) .
O4 S1 1.427(15) .
O5 S1 1.469(18) .
O6 S1 1.50(2) .
S1 C24 1.772(16) .
S2 O7 1.404(16) .
S2 O9 1.415(19) .
S2 O8 1.426(12) .
S2 C25 1.803(9) .
C25 F6 1.348(17) .
C25 F5 1.351(16) .
C25 F4 1.385(16) .
C25' F6' 1.358(18) .
C25' F5' 1.360(18) .
C25' F4' 1.363(18) .
C25' S2' 1.795(10) .
S2' O9' 1.388(14) .
S2' O8' 1.412(13) .
S2' O7' 1.494(14) .
F1 C24 1.373(17) .
F2 C24 1.373(16) .
F3 C24 1.342(16) .
C1 C2 1.374(13) 2_755
C2 C1 1.374(13) 2_755
C2 C3 1.405(14) .
C4 C5 1.39(2) .
C4 C8 1.47(2) .
C4 C9 1.47(2) .
C5 C6 1.413(19) .
C5 C10 1.48(2) .
C6 C7 1.407(16) .
C6 C11 1.46(2) .
C7 C8 1.454(19) .
C7 C12 1.501(17) .
C8 C13 1.53(2) .
C14 C18 1.37(2) .
C14 C19 1.51(3) .
C14 C15 1.51(2) .
C15 C16 1.39(3) .
C15 C20 1.51(2) .
C16 C17 1.47(2) .
C16 C21 1.48(3) .
C17 C18 1.48(2) .
C17 C22 1.50(3) .
C18 C23 1.488(19) .
C26 Cl2 1.22(7) 2_767
C26 Cl2 1.73(6) .
C26 Cl1 1.86(5) .
Cl1 Cl2 2.40(3) 2_767
Cl2 Cl2 0.61(5) 2_767
Cl2 C26 1.22(7) 2_767
Cl2 Cl1 2.40(3) 2_767
